data_2209769
loop_
_publ_author_name
'Fang-Fang Jian'
'Huan-Qing Yu'
'Yuan-Biao Qiao'
'Tong-Ling Liang'

_publ_section_title
;
 <i>O</i>-Isobutyl <i>N</i>-phenylthiocarbamate
;
_journal_coeditor_code BT2139
_journal_issue 8
_journal_name_full 'Acta Crystallographica Section E'
_journal_page_first o3416
_journal_page_last o3417
_journal_paper_doi 10.1107/S1600536806027280
_journal_volume 62
_journal_year 2006
_chemical_formula_iupac 'C11 H15 N O S'
_chemical_formula_moiety 'C11 H15 N O S'
_chemical_formula_sum 'C11 H15 N O S'
_chemical_formula_weight 209.30
_chemical_name_systematic
;
O-Isobutyl N-phenylthiocarbamate
;
_space_group_IT_number 15
_symmetry_cell_setting monoclinic
_symmetry_space_group_name_Hall '-C 2yc'
_symmetry_space_group_name_H-M 'C 1 2/c 1'
_atom_sites_solution_hydrogens geom
_atom_sites_solution_primary direct
_atom_sites_solution_secondary difmap
_audit_creation_method SHELXL-97
_cell_angle_alpha 90.00
_cell_angle_beta 118.07(3)
_cell_angle_gamma 90.00
_cell_formula_units_Z 8
_cell_length_a 27.129(5)
_cell_length_b 6.0663(12)
_cell_length_c 15.613(3)
_cell_measurement_reflns_used 25
_cell_measurement_temperature 295(2)
_cell_measurement_theta_max 14
_cell_measurement_theta_min 4
_cell_volume 2267.2(10)
_computing_cell_refinement 'CAD-4 Software'
_computing_data_collection 'CAD-4 Software (Enraf--Nonius, 1989)'
_computing_data_reduction 'NRCVAX (Gabe <i>et al.</i>,  1989)'
_computing_molecular_graphics 'SHELXTL/PC (Sheldrick, 1990)'
_computing_publication_material 'WinGX (Farrugia, 1999)'
_computing_structure_refinement 'SHELXL97 (Sheldrick, 1997)'
_computing_structure_solution 'SHELXS97 (Sheldrick, 1997)'
_diffrn_ambient_temperature 295(2)
_diffrn_measured_fraction_theta_full 0.989
_diffrn_measured_fraction_theta_max 0.989
_diffrn_measurement_device_type 'Enraf--Nonius CAD-4'
_diffrn_measurement_method \w
_diffrn_radiation_monochromator graphite
_diffrn_radiation_source 'fine-focus sealed tube'
_diffrn_radiation_type MoK\a
_diffrn_radiation_wavelength 0.71073
_diffrn_reflns_av_R_equivalents 0.0236
_diffrn_reflns_av_sigmaI/netI 0.0408
_diffrn_reflns_limit_h_max 32
_diffrn_reflns_limit_h_min -34
_diffrn_reflns_limit_k_max 7
_diffrn_reflns_limit_k_min -6
_diffrn_reflns_limit_l_max 19
_diffrn_reflns_limit_l_min -19
_diffrn_reflns_number 5077
_diffrn_reflns_theta_full 27.05
_diffrn_reflns_theta_max 27.05
_diffrn_reflns_theta_min 1.70
_diffrn_standards_decay_% 0
_diffrn_standards_interval_count 100
_diffrn_standards_number 3
_exptl_absorpt_coefficient_mu 0.254
_exptl_absorpt_correction_type none
_exptl_crystal_colour colourless
_exptl_crystal_density_diffrn 1.226
_exptl_crystal_density_method 'not measured'
_exptl_crystal_description block
_exptl_crystal_F_000 896
_exptl_crystal_size_max 0.30
_exptl_crystal_size_mid 0.25
_exptl_crystal_size_min 0.15
_refine_diff_density_max 0.201
_refine_diff_density_min -0.204
_refine_ls_goodness_of_fit_ref 1.041
_refine_ls_hydrogen_treatment constr
_refine_ls_matrix_type full
_refine_ls_number_parameters 127
_refine_ls_number_reflns 2389
_refine_ls_number_restraints 0
_refine_ls_restrained_S_all 1.041
_refine_ls_R_factor_all 0.0624
_refine_ls_R_factor_gt 0.0438
_refine_ls_shift/su_max 0.000
_refine_ls_shift/su_mean 0.000
_refine_ls_structure_factor_coef Fsqd
_refine_ls_weighting_details 'calc w=1/[\s^2^(Fo^2^)+(0.0502P)^2^+0.7703P] where P=(Fo^2^+2Fc^2^)/3'
_refine_ls_weighting_scheme calc
_refine_ls_wR_factor_gt 0.1080
_refine_ls_wR_factor_ref 0.1171
_reflns_number_gt 1770
_reflns_number_total 2389
_reflns_threshold_expression I>2\s(I)
_cod_data_source_file bt2139.cif
_cod_data_source_block I
_cod_original_cell_volume 2267.1(8)
_cod_original_sg_symbol_H-M 'C 2/c'
_cod_database_code 2209769
_cod_database_fobs_code 2209769

loop_
_symmetry_equiv_pos_as_xyz
'x, y, z'
'-x, y, -z+1/2'
'x+1/2, y+1/2, z'
'-x+1/2, y+1/2, -z+1/2'
'-x, -y, -z'
'x, -y, z-1/2'
'-x+1/2, -y+1/2, -z'
'x+1/2, -y+1/2, z-1/2'

loop_
_atom_site_type_symbol
_atom_site_label
_atom_site_fract_x
_atom_site_fract_y
_atom_site_fract_z
_atom_site_U_iso_or_equiv
_atom_site_adp_type
_atom_site_calc_flag
_atom_site_refinement_flags
_atom_site_occupancy
S S1 0.23603(2) 0.65523(9) 0.32720(4) 0.0550(2) Uani d . 1
O O1 0.33407(5) 0.8624(2) 0.41747(10) 0.0560(4) Uani d . 1
N N1 0.33122(6) 0.5773(3) 0.32686(11) 0.0500(4) Uani d . 1
H H1A 0.3114 0.4761 0.2869 0.060 Uiso calc R 1
C C1 0.40729(8) 0.3885(3) 0.32440(15) 0.0589(6) Uani d . 1
H H1B 0.3836 0.2677 0.3000 0.071 Uiso calc R 1
C C2 0.46099(9) 0.3746(4) 0.33734(18) 0.0696(6) Uani d . 1
H H2A 0.4731 0.2459 0.3207 0.084 Uiso calc R 1
C C3 0.49667(9) 0.5495(4) 0.37462(17) 0.0674(6) Uani d . 1
H H3A 0.5331 0.5402 0.3840 0.081 Uiso calc R 1
C C4 0.47816(9) 0.7381(4) 0.39796(17) 0.0696(6) Uani d . 1
H H4A 0.5024 0.8568 0.4238 0.083 Uiso calc R 1
C C5 0.42405(9) 0.7559(4) 0.38399(16) 0.0602(5) Uani d . 1
H H5A 0.4119 0.8862 0.3994 0.072 Uiso calc R 1
C C6 0.38815(7) 0.5784(3) 0.34697(13) 0.0447(4) Uani d . 1
C C7 0.30296(7) 0.7042(3) 0.35855(13) 0.0456(4) Uani d . 1
C C8 0.31012(8) 1.0165(4) 0.45887(15) 0.0561(5) Uani d . 1
H H8A 0.2902 0.9377 0.4873 0.067 Uiso calc R 1
H H8B 0.2841 1.1149 0.4091 0.067 Uiso calc R 1
C C9 0.35813(8) 1.1456(3) 0.53590(14) 0.0501(5) Uani d . 1
H H9A 0.3788 1.2158 0.5059 0.060 Uiso calc R 1
C C10 0.39780(9) 0.9966(4) 0.61695(16) 0.0689(6) Uani d . 1
H H10A 0.4124 0.8865 0.5908 0.103 Uiso calc R 1
H H10B 0.3781 0.9262 0.6469 0.103 Uiso calc R 1
H H10C 0.4280 1.0826 0.6644 0.103 Uiso calc R 1
C C11 0.33457(11) 1.3259(4) 0.57460(17) 0.0704(6) Uani d . 1
H H11A 0.3100 1.4190 0.5220 0.106 Uiso calc R 1
H H11B 0.3647 1.4125 0.6219 0.106 Uiso calc R 1
H H11C 0.3142 1.2597 0.6042 0.106 Uiso calc R 1

loop_
_atom_site_aniso_label
_atom_site_aniso_U_11
_atom_site_aniso_U_22
_atom_site_aniso_U_33
_atom_site_aniso_U_12
_atom_site_aniso_U_13
_atom_site_aniso_U_23
S1 0.0378(3) 0.0605(4) 0.0634(3) 0.0015(2) 0.0211(2) 0.0061(3)
O1 0.0404(7) 0.0659(9) 0.0620(8) -0.0019(6) 0.0244(7) -0.0188(7)
N1 0.0382(8) 0.0536(9) 0.0549(9) -0.0027(7) 0.0192(7) -0.0104(8)
C1 0.0429(11) 0.0571(13) 0.0689(13) -0.0026(9) 0.0199(10) -0.0143(10)
C2 0.0505(12) 0.0694(15) 0.0873(16) 0.0078(11) 0.0311(12) -0.0163(12)
C3 0.0457(11) 0.0804(16) 0.0808(16) -0.0008(11) 0.0337(11) -0.0089(13)
C4 0.0554(13) 0.0711(15) 0.0912(17) -0.0179(12) 0.0419(13) -0.0184(13)
C5 0.0581(13) 0.0541(12) 0.0811(14) -0.0063(10) 0.0432(12) -0.0139(11)
C6 0.0388(9) 0.0520(11) 0.0425(9) 0.0018(8) 0.0184(8) -0.0005(9)
C7 0.0406(10) 0.0496(11) 0.0436(10) 0.0035(8) 0.0172(8) 0.0058(9)
C8 0.0459(10) 0.0643(13) 0.0609(12) 0.0071(10) 0.0274(10) -0.0095(10)
C9 0.0494(11) 0.0539(12) 0.0520(11) -0.0003(9) 0.0279(9) -0.0015(9)
C10 0.0601(13) 0.0751(16) 0.0635(14) 0.0026(12) 0.0225(11) 0.0039(12)
C11 0.0788(16) 0.0651(15) 0.0684(14) 0.0048(12) 0.0356(13) -0.0095(11)

loop_
_atom_type_symbol
_atom_type_description
_atom_type_scat_dispersion_real
_atom_type_scat_dispersion_imag
_atom_type_scat_source
C C 0.0033 0.0016 'International Tables Vol C Tables 4.2.6.8 and 6.1.1.4'
H H 0.0000 0.0000 'International Tables Vol C Tables 4.2.6.8 and 6.1.1.4'
N N 0.0061 0.0033 'International Tables Vol C Tables 4.2.6.8 and 6.1.1.4'
O O 0.0106 0.0060 'International Tables Vol C Tables 4.2.6.8 and 6.1.1.4'
S S 0.1246 0.1234 'International Tables Vol C Tables 4.2.6.8 and 6.1.1.4'

loop_
_geom_angle_atom_site_label_1
_geom_angle_atom_site_label_2
_geom_angle_atom_site_label_3
_geom_angle
_geom_angle_publ_flag
C7 O1 C8 120.27(15) ?
C7 N1 C6 131.91(17) y
C6 C1 C2 120.98(19) ?
C3 C2 C1 120.2(2) ?
C4 C3 C2 119.2(2) ?
C3 C4 C5 121.3(2) ?
C4 C5 C6 119.4(2) ?
C1 C6 C5 118.86(18) ?
C1 C6 N1 116.14(17) y
C5 C6 N1 124.97(17) y
O1 C7 N1 112.75(16) y
O1 C7 S1 125.66(14) y
N1 C7 S1 121.56(15) y
O1 C8 C9 106.82(15) ?
C8 C9 C10 111.29(18) ?
C8 C9 C11 108.77(17) ?
C10 C9 C11 111.23(17) ?
C6 N1 H1A 114.05 ?
C7 N1 H1A 114.05 ?
C2 C1 H1B 119.51 ?
C6 C1 H1B 119.51 ?
C1 C2 H2A 119.89 ?
C3 C2 H2A 119.89 ?
C2 C3 H3A 120.40 ?
C4 C3 H3A 120.40 ?
C3 C4 H4A 119.34 ?
C5 C4 H4A 119.34 ?
C4 C5 H5A 120.29 ?
C6 C5 H5A 120.29 ?
O1 C8 H8A 110.36 ?
O1 C8 H8B 110.36 ?
C9 C8 H8A 110.36 ?
C9 C8 H8B 110.36 ?
H8A C8 H8B 108.59 ?
C8 C9 H9A 108.49 ?
C10 C9 H9A 108.49 ?
C11 C9 H9A 108.49 ?
C9 C10 H10A 109.47 ?
C9 C10 H10B 109.47 ?
C9 C10 H10C 109.48 ?
H10A C10 H10B 109.47 ?
H10A C10 H10C 109.47 ?
H10B C10 H10C 109.47 ?
C9 C11 H11A 109.47 ?
C9 C11 H11B 109.47 ?
C9 C11 H11C 109.47 ?
H11A C11 H11B 109.48 ?
H11A C11 H11C 109.47 ?
H11B C11 H11C 109.47 ?

loop_
_geom_bond_atom_site_label_1
_geom_bond_atom_site_label_2
_geom_bond_distance
_geom_bond_publ_flag
S1 C7 1.6700(19) y
O1 C7 1.322(2) y
O1 C8 1.452(2) y
N1 C7 1.335(2) y
N1 C6 1.424(2) y
N1 H1A 0.8600 ?
C1 C2 1.376(3) ?
C1 C6 1.376(3) ?
C1 H1B 0.9300 ?
C2 C3 1.368(3) ?
C2 H2A 0.9300 ?
C3 C4 1.366(3) ?
C3 H3A 0.9300 ?
C4 C5 1.383(3) ?
C4 H4A 0.9300 ?
C5 C6 1.383(3) ?
C5 H5A 0.9300 ?
C8 C9 1.510(3) ?
C8 H8A 0.9700 ?
C8 H8B 0.9700 ?
C9 C10 1.515(3) ?
C9 C11 1.528(3) ?
C9 H9A 0.9800 ?
C10 H10A 0.9600 ?
C10 H10B 0.9600 ?
C10 H10C 0.9600 ?
C11 H11A 0.9600 ?
C11 H11B 0.9600 ?
C11 H11C 0.9600 ?

loop_
_geom_hbond_atom_site_label_D
_geom_hbond_atom_site_label_H
_geom_hbond_atom_site_label_A
_geom_hbond_site_symmetry_A
_geom_hbond_distance_DH
_geom_hbond_distance_HA
_geom_hbond_distance_DA
_geom_hbond_angle_DHA
N1 H1A S1 4_545 0.86 2.54 3.3971(19) 173

loop_
_cod_related_entry_id
_cod_related_entry_database
_cod_related_entry_code
1 ChemSpider 680104
